data_1525661
loop_
_publ_author_name
'Belokoneva, E.L.'
'Ivanov, Yu.A.'
'Simonov, M.A.'
'Belov, N.V.'

_publ_section_title
;
 Crystal structure of cadmium orthogermanate Cd2 Ge O4
;
_journal_name_full Kristallografiya
_journal_page_first 217
_journal_page_last 219
_journal_volume 17
_journal_year 1972
_chemical_formula_sum 'Cd2 Ge O4'
_space_group_IT_number 62
_symmetry_space_group_name_Hall '-P 2n 2a'
_symmetry_space_group_name_H-M 'P m c n'
_cell_angle_alpha 90
_cell_angle_beta 90
_cell_angle_gamma 90
_cell_formula_units_Z 4
_cell_length_a 6.57
_cell_length_b 5.19
_cell_length_c 11.12
_cell_volume 379.173
_citation_journal_id_ASTM KRISAJ
_cod_data_source_file Belokoneva_KRISAJ_1972_1566.cif
_cod_data_source_block Cd2Ge1O4
_cod_original_cell_volume 379.1731
_cod_original_sg_symbol_Hall '-P 2ac 2n (y,z,x)'
_cod_original_formula_sum 'Cd2 Ge1 O4'
_cod_database_code 1525661

loop_
_symmetry_equiv_pos_as_xyz
x,y,z
-x,y+1/2,-z+1/2
-x+1/2,-y+1/2,z+1/2
x+1/2,-y,-z
-x,-y,-z
x,-y-1/2,z-1/2
x-1/2,y-1/2,-z-1/2
-x-1/2,y,z

loop_
_atom_site_label
_atom_site_type_symbol
_atom_site_fract_x
_atom_site_fract_y
_atom_site_fract_z
_atom_site_occupancy
_atom_site_U_iso_or_equiv
Cd1 Cd+2 0 0 0 1 0.0
O1 O-2 0.25 0.254 0.4 1 0.0
Cd2 Cd+2 0.25 0.478 0.221 1 0.0
O2 O-2 0.75 0.206 0.459 1 0.0
O3 O-2 0.528 0.276 0.164 1 0.0
Ge1 Ge+4 0.75 0.43 0.1 1 0.0
